data_4070966
loop_
_publ_author_name
'Masuda, Jason D.'
'Jantunen, Kimberly C.'
'Scott, Brian L.'
'Kiplinger, Jaqueline L.'

_publ_section_title
;
 Synthesis, Characterization, and Reactivity of the Thermally Stable
 Lutetium Tris(alkyl) Complex (tBu2bpy)Lu(CH2SiMe3)3
;
_journal_issue 6
_journal_name_full Organometallics
_journal_page_first 1299
_journal_paper_doi 10.1021/om701159d
_journal_volume 27
_journal_year 2008
_chemical_formula_sum 'C30 H57 Lu N2 Si3'
_chemical_formula_weight 705.02
_chemical_name_systematic
; 
 ? 
;
_space_group_IT_number 14
_symmetry_cell_setting monoclinic
_symmetry_space_group_name_Hall '-P 2ybc'
_symmetry_space_group_name_H-M 'P 1 21/c 1'
_atom_sites_solution_hydrogens geom
_atom_sites_solution_primary direct
_atom_sites_solution_secondary difmap
_audit_creation_method SHELXL-97
_cell_angle_alpha 90.00
_cell_angle_beta 95.423(7)
_cell_angle_gamma 90.00
_cell_formula_units_Z 4
_cell_length_a 10.881(4)
_cell_length_b 29.736(11)
_cell_length_c 11.509(5)
_cell_measurement_temperature 203(2)
_cell_volume 3707(3)
_computing_cell_refinement 'Bruker SAINT (v. 5.00, Bruker 1998)'
_computing_data_collection 'Siemens SMART (v. 4.202, Siemens 1996)'
_computing_data_reduction 'Bruker SAINT (v. 5.00, Bruker 1998)'
_computing_molecular_graphics 'Bruker AXS SHEXTL (v. 5.10)'
_computing_publication_material 'SHELXL-97 (Sheldrick, 1997)'
_computing_structure_refinement 'SHELXL-97 (Sheldrick, 1997)'
_computing_structure_solution 'SHELXS-97 (Sheldrick, 1990)'
_diffrn_ambient_temperature 203(2)
_diffrn_measured_fraction_theta_full 0.995
_diffrn_measured_fraction_theta_max 0.908
_diffrn_measurement_device_type 'Bruker P4 w/ 1k CCD'
_diffrn_measurement_method '\f scans'
_diffrn_radiation_monochromator graphite
_diffrn_radiation_source 'fine-focus sealed tube'
_diffrn_radiation_type MoK\a
_diffrn_radiation_wavelength 0.71073
_diffrn_reflns_av_R_equivalents 0.1519
_diffrn_reflns_av_sigmaI/netI 0.1943
_diffrn_reflns_limit_h_max 14
_diffrn_reflns_limit_h_min -14
_diffrn_reflns_limit_k_max 38
_diffrn_reflns_limit_k_min -34
_diffrn_reflns_limit_l_max 14
_diffrn_reflns_limit_l_min -15
_diffrn_reflns_number 37517
_diffrn_reflns_theta_full 25.00
_diffrn_reflns_theta_max 28.50
_diffrn_reflns_theta_min 1.88
_diffrn_standards_decay_% '< 2'
_diffrn_standards_interval_count 0
_diffrn_standards_interval_time 0
_diffrn_standards_number 0
_exptl_absorpt_coefficient_mu 2.779
_exptl_absorpt_correction_T_max 0.9465
_exptl_absorpt_correction_T_min 0.7316
_exptl_absorpt_correction_type multi-scan
_exptl_absorpt_process_details 'SADABS, Sheldrick, 1996'
_exptl_crystal_colour colorless
_exptl_crystal_density_diffrn 1.263
_exptl_crystal_density_method 'not measured'
_exptl_crystal_description irregular
_exptl_crystal_F_000 1456
_exptl_crystal_size_max 0.12
_exptl_crystal_size_mid 0.10
_exptl_crystal_size_min 0.02
_refine_diff_density_max 0.840
_refine_diff_density_min -0.875
_refine_diff_density_rms 0.132
_refine_ls_extinction_method none
_refine_ls_goodness_of_fit_ref 0.974
_refine_ls_hydrogen_treatment constr
_refine_ls_matrix_type full
_refine_ls_number_parameters 352
_refine_ls_number_reflns 8538
_refine_ls_number_restraints 93
_refine_ls_restrained_S_all 1.052
_refine_ls_R_factor_all 0.1878
_refine_ls_R_factor_gt 0.0799
_refine_ls_shift/su_max 0.002
_refine_ls_shift/su_mean 0.000
_refine_ls_structure_factor_coef Fsqd
_refine_ls_weighting_details 'calc w=1/[\s^2^(Fo^2^)+(0.0450P)^2^+0.0000P] where P=(Fo^2^+2Fc^2^)/3'
_refine_ls_weighting_scheme calc
_refine_ls_wR_factor_gt 0.1057
_refine_ls_wR_factor_ref 0.1276
_reflns_number_gt 4293
_reflns_number_total 8538
_reflns_threshold_expression >2sigma(I)
_cod_data_source_file om701159d-file002.cif
_cod_data_source_block ccd871
_cod_original_sg_symbol_H-M 'P 21/c'
_cod_database_code 4070966

loop_
_symmetry_equiv_pos_as_xyz
'x, y, z'
'-x, y+1/2, -z+1/2'
'-x, -y, -z'
'x, -y-1/2, z-1/2'

loop_
_atom_site_label
_atom_site_type_symbol
_atom_site_fract_x
_atom_site_fract_y
_atom_site_fract_z
_atom_site_U_iso_or_equiv
_atom_site_adp_type
_atom_site_occupancy
_atom_site_symmetry_multiplicity
_atom_site_calc_flag
_atom_site_refinement_flags
_atom_site_disorder_assembly
_atom_site_disorder_group
Lu1 Lu 0.50662(4) 0.140772(13) 0.38278(3) 0.03565(14) Uani 1 1 d . . .
N1 N 0.5819(6) 0.0764(2) 0.2793(6) 0.039(2) Uani 1 1 d . . .
N2 N 0.6653(6) 0.1588(2) 0.2556(6) 0.0347(18) Uani 1 1 d . . .
Si1 Si 0.1798(3) 0.10722(14) 0.3892(3) 0.0871(13) Uani 1 1 d D . .
Si2 Si 0.4329(2) 0.26924(9) 0.4145(2) 0.0396(7) Uani 1 1 d . . .
Si3 Si 0.7206(3) 0.09720(9) 0.6188(2) 0.0478(8) Uani 1 1 d . . .
C1 C 0.5404(9) 0.0361(3) 0.2930(8) 0.052(3) Uani 1 1 d . . .
H1 H 0.4770 0.0327 0.3412 0.063 Uiso 1 1 calc R . .
C2 C 0.5830(9) -0.0029(3) 0.2414(8) 0.049(3) Uani 1 1 d . . .
H2 H 0.5494 -0.0307 0.2574 0.059 Uiso 1 1 calc R . .
C3 C 0.6760(9) 0.0001(3) 0.1660(8) 0.044(2) Uani 1 1 d . A .
C4 C 0.7177(8) 0.0432(3) 0.1495(7) 0.036(2) Uani 1 1 d . . .
H4 H 0.7799 0.0474 0.1003 0.044 Uiso 1 1 calc R . .
C5 C 0.6712(8) 0.0806(3) 0.2027(7) 0.032(2) Uani 1 1 d . . .
C6 C 0.7160(7) 0.1274(3) 0.1895(7) 0.031(2) Uani 1 1 d . . .
C7 C 0.8044(7) 0.1390(3) 0.1150(6) 0.031(2) Uani 1 1 d . . .
H7 H 0.8361 0.1168 0.0694 0.037 Uiso 1 1 calc R . .
C8 C 0.8465(8) 0.1828(3) 0.1072(7) 0.030(2) Uani 1 1 d . . .
C9 C 0.7909(8) 0.2141(3) 0.1733(7) 0.039(2) Uani 1 1 d . . .
H9 H 0.8127 0.2443 0.1692 0.047 Uiso 1 1 calc R . .
C10 C 0.7043(8) 0.2012(3) 0.2446(8) 0.042(3) Uani 1 1 d . . .
H10 H 0.6699 0.2233 0.2887 0.050 Uiso 1 1 calc R . .
C11 C 0.7315(11) -0.0414(3) 0.1041(9) 0.067(3) Uani 1 1 d D . .
C12 C 0.764(3) -0.0783(8) 0.183(2) 0.103(10) Uani 0.50 1 d PDU A 1
H12A H 0.7009 -0.0822 0.2350 0.155 Uiso 0.50 1 calc PR A 1
H12B H 0.8412 -0.0718 0.2278 0.155 Uiso 0.50 1 calc PR A 1
H12C H 0.7723 -0.1054 0.1392 0.155 Uiso 0.50 1 calc PR A 1
C13 C 0.620(2) -0.0573(8) 0.0238(19) 0.106(8) Uani 0.50 1 d PDU A 1
H13A H 0.5958 -0.0340 -0.0316 0.159 Uiso 0.50 1 calc PR A 1
H13B H 0.5529 -0.0638 0.0694 0.159 Uiso 0.50 1 calc PR A 1
H13C H 0.6417 -0.0839 -0.0169 0.159 Uiso 0.50 1 calc PR A 1
C14 C 0.823(3) -0.0311(8) 0.023(3) 0.104(8) Uani 0.50 1 d PDU A 1
H14A H 0.7944 -0.0060 -0.0250 0.157 Uiso 0.50 1 calc PR A 1
H14B H 0.8336 -0.0568 -0.0254 0.157 Uiso 0.50 1 calc PR A 1
H14C H 0.8998 -0.0236 0.0661 0.157 Uiso 0.50 1 calc PR A 1
C12' C 0.665(2) -0.0823(7) 0.158(2) 0.103(10) Uani 0.50 1 d PDU A 2
H12D H 0.6930 -0.1098 0.1256 0.155 Uiso 0.50 1 calc PR A 2
H12E H 0.5777 -0.0795 0.1407 0.155 Uiso 0.50 1 calc PR A 2
H12F H 0.6851 -0.0826 0.2413 0.155 Uiso 0.50 1 calc PR A 2
C13' C 0.701(3) -0.0309(7) -0.0279(12) 0.106(8) Uani 0.50 1 d PDU A 2
H13D H 0.7316 -0.0548 -0.0736 0.159 Uiso 0.50 1 calc PR A 2
H13E H 0.7394 -0.0031 -0.0465 0.159 Uiso 0.50 1 calc PR A 2
H13F H 0.6132 -0.0284 -0.0451 0.159 Uiso 0.50 1 calc PR A 2
C14' C 0.8726(14) -0.0356(8) 0.154(2) 0.104(8) Uani 0.50 1 d PDU A 2
H14D H 0.9212 -0.0590 0.1238 0.157 Uiso 0.50 1 calc PR A 2
H14E H 0.8792 -0.0374 0.2378 0.157 Uiso 0.50 1 calc PR A 2
H14F H 0.9023 -0.0069 0.1309 0.157 Uiso 0.50 1 calc PR A 2
C15 C 0.9476(8) 0.1965(3) 0.0312(8) 0.035(2) Uani 1 1 d . . .
C16 C 1.0479(9) 0.2217(4) 0.1047(9) 0.079(4) Uani 1 1 d . . .
H16A H 1.1108 0.2308 0.0565 0.119 Uiso 1 1 calc R . .
H16B H 1.0834 0.2023 0.1658 0.119 Uiso 1 1 calc R . .
H16C H 1.0131 0.2477 0.1384 0.119 Uiso 1 1 calc R . .
C17 C 0.8936(11) 0.2276(4) -0.0648(9) 0.075(4) Uani 1 1 d . . .
H17A H 0.8506 0.2518 -0.0312 0.113 Uiso 1 1 calc R . .
H17B H 0.8372 0.2111 -0.1179 0.113 Uiso 1 1 calc R . .
H17C H 0.9589 0.2396 -0.1062 0.113 Uiso 1 1 calc R . .
C18 C 1.0051(11) 0.1566(3) -0.0239(11) 0.087(4) Uani 1 1 d . . .
H18A H 1.0696 0.1667 -0.0690 0.130 Uiso 1 1 calc R . .
H18B H 0.9432 0.1411 -0.0738 0.130 Uiso 1 1 calc R . .
H18C H 1.0390 0.1365 0.0361 0.130 Uiso 1 1 calc R . .
C19 C 0.5013(9) 0.2152(3) 0.4553(7) 0.047(3) Uani 1 1 d . . .
H19A H 0.4748 0.2106 0.5326 0.056 Uiso 1 1 calc R . .
H19B H 0.5883 0.2226 0.4687 0.056 Uiso 1 1 calc R . .
C20 C 0.5604(8) 0.1010(3) 0.5575(8) 0.044(3) Uani 1 1 d . . .
H20A H 0.5140 0.1142 0.6169 0.052 Uiso 1 1 calc R . .
H20B H 0.5304 0.0705 0.5454 0.052 Uiso 1 1 calc R . .
C21 C 0.3060(8) 0.1256(3) 0.3066(8) 0.051(3) Uani 1 1 d . B .
H21A H 0.2769 0.1528 0.2662 0.061 Uiso 1 1 calc R . .
H21B H 0.3126 0.1030 0.2467 0.061 Uiso 1 1 calc R . .
C22 C 0.0698(17) 0.0675(6) 0.2847(14) 0.056(4) Uani 0.50 1 d PDU B 1
H22A H 0.0439 0.0832 0.2138 0.084 Uiso 0.50 1 calc PR B 1
H22B H -0.0013 0.0593 0.3234 0.084 Uiso 0.50 1 calc PR B 1
H22C H 0.1141 0.0408 0.2668 0.084 Uiso 0.50 1 calc PR B 1
C23 C 0.073(3) 0.1518(7) 0.419(3) 0.154(11) Uani 0.50 1 d PDU B 1
H23A H 0.0563 0.1702 0.3506 0.230 Uiso 0.50 1 calc PR B 1
H23B H 0.1084 0.1700 0.4823 0.230 Uiso 0.50 1 calc PR B 1
H23C H -0.0030 0.1389 0.4395 0.230 Uiso 0.50 1 calc PR B 1
C24 C 0.217(2) 0.0713(8) 0.5138(16) 0.128(10) Uani 0.50 1 d PDU B 1
H24A H 0.2741 0.0485 0.4943 0.193 Uiso 0.50 1 calc PR B 1
H24B H 0.1430 0.0573 0.5356 0.193 Uiso 0.50 1 calc PR B 1
H24C H 0.2536 0.0889 0.5779 0.193 Uiso 0.50 1 calc PR B 1
C22' C 0.2240(19) 0.0549(5) 0.4647(16) 0.056(4) Uani 0.50 1 d PDU B 2
H22D H 0.3057 0.0579 0.5034 0.084 Uiso 0.50 1 calc PR B 2
H22E H 0.2227 0.0308 0.4092 0.084 Uiso 0.50 1 calc PR B 2
H22F H 0.1669 0.0486 0.5212 0.084 Uiso 0.50 1 calc PR B 2
C23' C 0.0232(17) 0.1081(10) 0.325(2) 0.154(11) Uani 0.50 1 d PDU B 2
H23D H -0.0305 0.0981 0.3815 0.230 Uiso 0.50 1 calc PR B 2
H23E H 0.0148 0.0886 0.2585 0.230 Uiso 0.50 1 calc PR B 2
H23F H 0.0012 0.1382 0.3013 0.230 Uiso 0.50 1 calc PR B 2
C24' C 0.182(3) 0.1503(6) 0.5184(19) 0.128(10) Uani 0.50 1 d PDU B 2
H24D H 0.2639 0.1521 0.5572 0.193 Uiso 0.50 1 calc PR B 2
H24E H 0.1259 0.1405 0.5728 0.193 Uiso 0.50 1 calc PR B 2
H24F H 0.1572 0.1794 0.4884 0.193 Uiso 0.50 1 calc PR B 2
C25 C 0.7437(11) 0.0726(4) 0.7671(10) 0.090(4) Uani 1 1 d . . .
H25A H 0.7015 0.0906 0.8201 0.135 Uiso 1 1 calc R . .
H25B H 0.8302 0.0718 0.7925 0.135 Uiso 1 1 calc R . .
H25C H 0.7112 0.0425 0.7655 0.135 Uiso 1 1 calc R . .
C26 C 0.7932(9) 0.1539(3) 0.6307(10) 0.060(3) Uani 1 1 d . . .
H26A H 0.7844 0.1684 0.5558 0.091 Uiso 1 1 calc R . .
H26B H 0.8793 0.1509 0.6566 0.091 Uiso 1 1 calc R . .
H26C H 0.7535 0.1717 0.6858 0.091 Uiso 1 1 calc R . .
C27 C 0.8141(10) 0.0635(4) 0.5216(12) 0.096(5) Uani 1 1 d . . .
H27A H 0.7802 0.0337 0.5126 0.144 Uiso 1 1 calc R . .
H27B H 0.8979 0.0617 0.5558 0.144 Uiso 1 1 calc R . .
H27C H 0.8120 0.0777 0.4466 0.144 Uiso 1 1 calc R . .
C28 C 0.2784(9) 0.2620(4) 0.3314(10) 0.071(4) Uani 1 1 d . . .
H28A H 0.2888 0.2538 0.2523 0.107 Uiso 1 1 calc R . .
H28B H 0.2333 0.2898 0.3321 0.107 Uiso 1 1 calc R . .
H28C H 0.2334 0.2389 0.3672 0.107 Uiso 1 1 calc R . .
C29 C 0.5282(10) 0.3036(3) 0.3210(9) 0.067(3) Uani 1 1 d . . .
H29A H 0.6057 0.3107 0.3639 0.101 Uiso 1 1 calc R . .
H29B H 0.4851 0.3309 0.2986 0.101 Uiso 1 1 calc R . .
H29C H 0.5427 0.2868 0.2524 0.101 Uiso 1 1 calc R . .
C30 C 0.4102(10) 0.3058(3) 0.5432(8) 0.064(3) Uani 1 1 d . . .
H30A H 0.3660 0.2894 0.5977 0.095 Uiso 1 1 calc R . .
H30B H 0.3638 0.3320 0.5175 0.095 Uiso 1 1 calc R . .
H30C H 0.4891 0.3148 0.5803 0.095 Uiso 1 1 calc R . .

loop_
_atom_site_aniso_label
_atom_site_aniso_U_11
_atom_site_aniso_U_22
_atom_site_aniso_U_33
_atom_site_aniso_U_23
_atom_site_aniso_U_13
_atom_site_aniso_U_12
Lu1 0.0402(2) 0.0333(2) 0.0351(2) -0.0013(3) 0.01250(15) 0.0003(3)
N1 0.037(5) 0.017(5) 0.064(5) -0.010(4) 0.017(4) -0.007(4)
N2 0.041(5) 0.019(4) 0.046(5) 0.001(4) 0.012(4) 0.003(4)
Si1 0.052(2) 0.104(3) 0.109(3) 0.061(3) 0.030(2) 0.009(2)
Si2 0.0433(17) 0.0386(18) 0.0378(16) -0.0021(13) 0.0089(13) 0.0029(14)
Si3 0.0521(19) 0.0376(18) 0.0533(19) 0.0020(14) 0.0030(14) 0.0002(14)
C1 0.068(7) 0.047(7) 0.047(6) -0.006(6) 0.028(5) -0.004(6)
C2 0.068(7) 0.032(6) 0.050(6) 0.007(5) 0.019(5) -0.005(5)
C3 0.058(7) 0.032(6) 0.041(6) 0.001(5) 0.006(5) -0.004(5)
C4 0.047(6) 0.028(6) 0.036(5) 0.003(4) 0.015(4) -0.007(5)
C5 0.044(6) 0.017(5) 0.035(5) -0.007(4) 0.001(4) 0.002(5)
C6 0.028(5) 0.029(6) 0.034(5) -0.006(4) -0.002(4) -0.001(4)
C7 0.035(5) 0.032(6) 0.025(4) -0.005(5) 0.002(4) 0.011(5)
C8 0.043(6) 0.022(5) 0.023(5) 0.002(4) -0.002(4) 0.001(4)
C9 0.049(6) 0.028(6) 0.042(6) -0.005(5) 0.015(5) -0.012(5)
C10 0.046(6) 0.026(6) 0.055(7) -0.006(5) 0.013(5) 0.011(5)
C11 0.099(10) 0.025(7) 0.080(9) -0.013(6) 0.022(7) -0.009(7)
C12 0.17(2) 0.040(10) 0.118(15) 0.019(10) 0.09(2) 0.043(17)
C13 0.23(2) 0.040(13) 0.057(12) -0.015(9) 0.038(13) 0.038(14)
C14 0.133(17) 0.056(12) 0.134(17) -0.018(14) 0.063(16) 0.027(12)
C12' 0.17(2) 0.040(10) 0.118(15) 0.019(10) 0.09(2) 0.043(17)
C13' 0.23(2) 0.040(13) 0.057(12) -0.015(9) 0.038(13) 0.038(14)
C14' 0.133(17) 0.056(12) 0.134(17) -0.018(14) 0.063(16) 0.027(12)
C15 0.029(5) 0.036(6) 0.040(6) 0.000(5) 0.008(4) -0.003(4)
C16 0.045(7) 0.119(12) 0.076(9) 0.002(8) 0.018(6) -0.033(7)
C17 0.086(9) 0.087(10) 0.055(8) 0.021(7) 0.020(7) 0.004(8)
C18 0.097(10) 0.053(8) 0.123(11) -0.005(7) 0.080(9) -0.004(7)
C19 0.069(7) 0.043(7) 0.031(6) -0.013(5) 0.019(5) 0.003(5)
C20 0.055(6) 0.031(6) 0.047(6) -0.002(5) 0.015(5) 0.002(5)
C21 0.048(6) 0.052(7) 0.054(7) 0.012(5) 0.009(5) -0.004(5)
C22 0.057(10) 0.059(11) 0.053(10) 0.001(8) 0.007(8) -0.012(8)
C23 0.14(2) 0.16(2) 0.17(2) 0.048(18) 0.062(18) 0.005(18)
C24 0.147(19) 0.093(16) 0.16(2) 0.033(15) 0.110(16) 0.028(15)
C22' 0.057(10) 0.059(11) 0.053(10) 0.001(8) 0.007(8) -0.012(8)
C23' 0.14(2) 0.16(2) 0.17(2) 0.048(18) 0.062(18) 0.005(18)
C24' 0.147(19) 0.093(16) 0.16(2) 0.033(15) 0.110(16) 0.028(15)
C25 0.077(9) 0.086(10) 0.102(10) 0.055(8) -0.020(7) -0.017(8)
C26 0.051(7) 0.041(7) 0.089(9) 0.008(6) 0.006(6) -0.003(5)
C27 0.056(8) 0.088(11) 0.143(13) -0.031(9) 0.009(8) 0.011(7)
C28 0.056(8) 0.069(8) 0.087(9) -0.019(7) 0.001(7) 0.013(6)
C29 0.084(9) 0.037(7) 0.086(9) 0.010(6) 0.035(7) 0.007(6)
C30 0.089(9) 0.052(7) 0.048(7) -0.017(6) -0.001(6) 0.016(6)

loop_
_atom_type_symbol
_atom_type_description
_atom_type_scat_dispersion_real
_atom_type_scat_dispersion_imag
_atom_type_scat_source
C C 0.0033 0.0016 'International Tables Vol C Tables 4.2.6.8 and 6.1.1.4'
H H 0.0000 0.0000 'International Tables Vol C Tables 4.2.6.8 and 6.1.1.4'
N N 0.0061 0.0033 'International Tables Vol C Tables 4.2.6.8 and 6.1.1.4'
Si Si 0.0817 0.0704 'International Tables Vol C Tables 4.2.6.8 and 6.1.1.4'
Lu Lu -0.4720 5.8584 'International Tables Vol C Tables 4.2.6.8 and 6.1.1.4'

loop_
_geom_angle_atom_site_label_1
_geom_angle_atom_site_label_2
_geom_angle_atom_site_label_3
_geom_angle
C21 Lu1 C20 111.9(3)
C21 Lu1 C19 105.1(4)
C20 Lu1 C19 100.4(3)
C21 Lu1 N2 120.9(3)
C20 Lu1 N2 119.5(3)
C19 Lu1 N2 92.8(3)
C21 Lu1 N1 90.6(3)
C20 Lu1 N1 87.4(3)
C19 Lu1 N1 158.0(3)
N2 Lu1 N1 65.7(2)
C1 N1 C5 115.9(7)
C1 N1 Lu1 122.0(6)
C5 N1 Lu1 122.1(6)
C10 N2 C6 116.5(7)
C10 N2 Lu1 121.0(6)
C6 N2 Lu1 122.5(5)
C23' Si1 C24 117.9(13)
C23' Si1 C23 57.7(11)
C24 Si1 C23 112.5(10)
C23' Si1 C22' 114.0(10)
C24 Si1 C22' 24.0(9)
C23 Si1 C22' 132.6(11)
C23' Si1 C21 121.0(10)
C24 Si1 C21 117.9(9)
C23 Si1 C21 113.9(10)
C22' Si1 C21 109.0(8)
C23' Si1 C24' 104.2(10)
C24 Si1 C24' 78.4(10)
C23 Si1 C24' 48.9(10)
C22' Si1 C24' 102.2(9)
C21 Si1 C24' 104.1(8)
C23' Si1 C22 43.1(10)
C24 Si1 C22 101.8(9)
C23 Si1 C22 100.8(9)
C22' Si1 C22 84.2(9)
C21 Si1 C22 107.5(6)
C24' Si1 C22 143.6(9)
C19 Si2 C28 111.0(5)
C19 Si2 C29 113.4(5)
C28 Si2 C29 106.8(5)
C19 Si2 C30 113.1(4)
C28 Si2 C30 107.0(5)
C29 Si2 C30 105.1(5)
C20 Si3 C25 115.0(5)
C20 Si3 C26 110.9(5)
C25 Si3 C26 105.7(5)
C20 Si3 C27 110.8(5)
C25 Si3 C27 107.7(6)
C26 Si3 C27 106.1(5)
N1 C1 C2 125.4(9)
C3 C2 C1 120.0(9)
C4 C3 C2 114.3(8)
C4 C3 C11 121.4(8)
C2 C3 C11 124.3(8)
C3 C4 C5 123.1(8)
N1 C5 C4 121.1(8)
N1 C5 C6 114.1(7)
C4 C5 C6 124.7(8)
N2 C6 C7 121.2(8)
N2 C6 C5 115.7(7)
C7 C6 C5 123.1(8)
C8 C7 C6 121.6(8)
C9 C8 C7 115.8(8)
C9 C8 C15 120.8(8)
C7 C8 C15 123.4(7)
C10 C9 C8 120.4(9)
N2 C10 C9 124.5(8)
C12 C11 C14 114.9(17)
C12 C11 C13 106.3(19)
C14 C11 C13 103.1(18)
C12 C11 C3 113.1(14)
C14 C11 C3 115.9(12)
C13 C11 C3 101.5(12)
C12 C11 C13' 141.5(18)
C14 C11 C13' 55.1(14)
C13 C11 C13' 52.2(12)
C3 C11 C13' 103.2(11)
C12 C11 C12' 42.2(14)
C14 C11 C12' 141.5(16)
C13 C11 C12' 68.6(13)
C3 C11 C12' 102.6(12)
C13' C11 C12' 118.6(12)
C12 C11 C14' 71.6(16)
C14 C11 C14' 61.2(14)
C13 C11 C14' 158.8(14)
C3 C11 C14' 98.5(11)
C13' C11 C14' 116.0(11)
C12' C11 C14' 113.7(11)
C18 C15 C16 108.6(9)
C18 C15 C17 108.7(8)
C16 C15 C17 108.5(9)
C18 C15 C8 112.3(8)
C16 C15 C8 109.4(7)
C17 C15 C8 109.3(7)
Si2 C19 Lu1 139.5(5)
Si3 C20 Lu1 120.8(4)
Si1 C21 Lu1 126.1(5)

loop_
_geom_bond_atom_site_label_1
_geom_bond_atom_site_label_2
_geom_bond_distance
Lu1 C21 2.318(9)
Lu1 C20 2.358(9)
Lu1 C19 2.369(8)
Lu1 N2 2.427(7)
Lu1 N1 2.437(7)
N1 C1 1.296(11)
N1 C5 1.378(10)
N2 C10 1.338(10)
N2 C6 1.354(10)
Si1 C23' 1.792(16)
Si1 C24 1.804(15)
Si1 C23 1.819(16)
Si1 C22' 1.823(14)
Si1 C21 1.826(9)
Si1 C24' 1.961(15)
Si1 C22 2.001(13)
Si2 C19 1.813(9)
Si2 C28 1.867(10)
Si2 C29 1.868(10)
Si2 C30 1.872(9)
Si3 C20 1.821(9)
Si3 C25 1.852(11)
Si3 C26 1.862(9)
Si3 C27 1.872(11)
C1 C2 1.400(12)
C2 C3 1.396(12)
C3 C4 1.380(11)
C3 C11 1.575(13)
C4 C5 1.388(11)
C5 C6 1.487(11)
C6 C7 1.391(11)
C7 C8 1.386(11)
C8 C9 1.378(11)
C8 C15 1.526(11)
C9 C10 1.363(11)
C11 C12 1.448(17)
C11 C14 1.457(17)
C11 C13 1.527(18)
C11 C13' 1.556(9)
C11 C12' 1.570(10)
C11 C14' 1.598(10)
C15 C18 1.510(12)
C15 C16 1.513(13)
C15 C17 1.515(13)
